data_2214104
loop_
_publ_author_name
'Dong, Wen-Liang'
'Zhang, Jin-Hua'
'Zheng, Liang-Wen'
'Wei, Fang'
'Zhao, Bao-Xiang'

_publ_section_title 3-[(1,3-Benzodioxol-6-yl)methylene]-4-(pentan-3-ylidene)tetrahydrofuran-2,5-dione
_journal_coeditor_code BV2051
_journal_issue 7
_journal_name_full 'Acta Crystallographica Section E'
_journal_page_first o3066
_journal_page_last o3066
_journal_paper_doi 10.1107/S1600536807025470
_journal_volume 63
_journal_year 2007
_chemical_formula_iupac 'C17 H17 O5'
_chemical_formula_moiety 'C17 H17 O5'
_chemical_formula_sum 'C17 H17 O5'
_chemical_formula_weight 301.31
_chemical_name_systematic
;
3-[(1,3-Benzodioxol-6-yl)methylene]-4-(pentan-3-ylidene)tetrahydrofuran-
2,5-dione
;
_space_group_IT_number 15
_symmetry_cell_setting monoclinic
_symmetry_space_group_name_Hall '-C 2yc'
_symmetry_space_group_name_H-M 'C 1 2/c 1'
_atom_sites_solution_hydrogens geom
_atom_sites_solution_primary direct
_atom_sites_solution_secondary difmap
_audit_creation_method SHELXL-97
_cell_angle_alpha 90.00
_cell_angle_beta 110.6560(10)
_cell_angle_gamma 90.00
_cell_formula_units_Z 8
_cell_length_a 21.0914(3)
_cell_length_b 10.4909(2)
_cell_length_c 14.2684(2)
_cell_measurement_reflns_used 2665
_cell_measurement_temperature 296(2)
_cell_measurement_theta_max 24.78
_cell_measurement_theta_min 2.20
_cell_volume 2954.18(8)
_computing_cell_refinement APEX2
_computing_data_collection 'APEX2 (Bruker, 2005)'
_computing_data_reduction APEX2
_computing_molecular_graphics 'SHELXTL (Bruker, 1997)'
_computing_publication_material 'WinGX (Farrugia, 1999)'
_computing_structure_refinement 'SHELXL97 (Sheldrick, 1997)'
_computing_structure_solution 'SIR97 (Altomare <i>et al.</i>,  1999)'
_diffrn_ambient_temperature 296(2)
_diffrn_measured_fraction_theta_full 0.995
_diffrn_measured_fraction_theta_max 0.995
_diffrn_measurement_device_type 'Bruker APEXII CCD area-detector'
_diffrn_measurement_method '\f and \w'
_diffrn_radiation_monochromator graphite
_diffrn_radiation_source 'fine-focus sealed tube'
_diffrn_radiation_type MoK\a
_diffrn_radiation_wavelength 0.71073
_diffrn_reflns_av_R_equivalents 0.0194
_diffrn_reflns_av_sigmaI/netI 0.0263
_diffrn_reflns_limit_h_max 26
_diffrn_reflns_limit_h_min -27
_diffrn_reflns_limit_k_max 13
_diffrn_reflns_limit_k_min -9
_diffrn_reflns_limit_l_max 18
_diffrn_reflns_limit_l_min -17
_diffrn_reflns_number 9328
_diffrn_reflns_theta_full 27.53
_diffrn_reflns_theta_max 27.53
_diffrn_reflns_theta_min 2.20
_diffrn_standards_decay_% 0
_diffrn_standards_number 0
_exptl_absorpt_coefficient_mu 0.100
_exptl_absorpt_correction_T_max 1.000
_exptl_absorpt_correction_T_min 0.804
_exptl_absorpt_correction_type multi-scan
_exptl_absorpt_process_details '(APEX2; Bruker, 2005)'
_exptl_crystal_colour orange-yellow
_exptl_crystal_density_diffrn 1.355
_exptl_crystal_density_method 'not measured'
_exptl_crystal_description block
_exptl_crystal_F_000 1272
_exptl_crystal_size_max 0.34
_exptl_crystal_size_mid 0.31
_exptl_crystal_size_min 0.31
_refine_diff_density_max 0.215
_refine_diff_density_min -0.560
_refine_ls_extinction_method none
_refine_ls_goodness_of_fit_ref 1.035
_refine_ls_hydrogen_treatment constr
_refine_ls_matrix_type full
_refine_ls_number_parameters 201
_refine_ls_number_reflns 3397
_refine_ls_number_restraints 0
_refine_ls_restrained_S_all 1.035
_refine_ls_R_factor_all 0.0775
_refine_ls_R_factor_gt 0.0493
_refine_ls_shift/su_max 0.013
_refine_ls_shift/su_mean 0.002
_refine_ls_structure_factor_coef Fsqd
_refine_ls_weighting_details 'calc w=1/[\s^2^(Fo^2^)+(0.0658P)^2^+1.5071P] where P=(Fo^2^+2Fc^2^)/3'
_refine_ls_weighting_scheme calc
_refine_ls_wR_factor_gt 0.1323
_refine_ls_wR_factor_ref 0.1497
_reflns_number_gt 2265
_reflns_number_total 3397
_reflns_threshold_expression I>2\s(I)
_cod_data_source_file bv2051.cif
_cod_data_source_block I
_cod_depositor_comments
;
The following automatic conversions were performed:
'_symmetry_cell_setting' value 'Monoclinic' changed to 'monoclinic'
according to '/home/saulius/struct/CIF-dictionaries/cif_core.dic'
dictionary named 'cif_core.dic' version 2.4.1 from 2010-06-29.

Automatic conversion script
Id: cif_fix_enum 1527 2010-12-29 10:47:43Z saulius 

The following automatic conversions were performed:

'_symmetry_cell_setting' value 'Monoclinic' changed to 'monoclinic'
according to /home/saulius/struct/CIF-dictionaries/cif_core.dic
dictionary named 'cif_core.dic' version 2.4.1 from 2010-06-29.

Automatic conversion script
Id: cif_fix_values 1715 2011-07-08 13:25:40Z adriana 
;
_cod_original_sg_symbol_H-M 'C 2/c'
_cod_database_code 2214104
_cod_database_fobs_code 2214104

loop_
_symmetry_equiv_pos_as_xyz
'x, y, z'
'-x, y, -z+1/2'
'x+1/2, y+1/2, z'
'-x+1/2, y+1/2, -z+1/2'
'-x, -y, -z'
'x, -y, z-1/2'
'-x+1/2, -y+1/2, -z'
'x+1/2, -y+1/2, z-1/2'

loop_
_atom_site_type_symbol
_atom_site_label
_atom_site_fract_x
_atom_site_fract_y
_atom_site_fract_z
_atom_site_U_iso_or_equiv
_atom_site_adp_type
_atom_site_calc_flag
_atom_site_refinement_flags
_atom_site_occupancy
C C1 0.50597(11) 0.1433(2) 0.09603(19) 0.0667(6) Uani d . 1
H H1A 0.5511 0.1470 0.1464 0.080 Uiso calc R 1
H H1B 0.5102 0.1303 0.0312 0.080 Uiso calc R 1
C C2 0.41037(10) 0.09418(19) 0.12185(15) 0.0510(5) Uani d . 1
C C3 0.41168(9) 0.22456(18) 0.10944(13) 0.0464(4) Uani d . 1
C C4 0.36026(9) 0.30202(17) 0.11198(14) 0.0443(4) Uani d . 1
H H4 0.3619 0.3897 0.1033 0.053 Uiso calc R 1
C C5 0.30475(9) 0.24430(17) 0.12824(13) 0.0431(4) Uani d . 1
C C6 0.30334(10) 0.11233(19) 0.13665(15) 0.0529(5) Uani d . 1
H H6 0.2656 0.0744 0.1444 0.063 Uiso calc R 1
C C7 0.35620(11) 0.03484(19) 0.13395(17) 0.0610(6) Uani d . 1
H H7 0.3547 -0.0533 0.1401 0.073 Uiso calc R 1
C C8 0.24709(9) 0.31722(18) 0.13190(13) 0.0458(4) Uani d . 1
H H8 0.2082 0.2691 0.1218 0.055 Uiso calc R 1
C C9 0.24012(9) 0.44169(18) 0.14725(14) 0.0466(4) Uani d . 1
C C10 0.17018(10) 0.4924(2) 0.11986(15) 0.0543(5) Uani d . 1
C C11 0.23940(11) 0.6642(2) 0.12756(16) 0.0579(5) Uani d . 1
C C12 0.28464(9) 0.55359(18) 0.17105(15) 0.0492(5) Uani d . 1
H H12 0.2982 0.5431 0.1125 0.059 Uiso calc R 1
C C13 0.34872(9) 0.56812(18) 0.23532(14) 0.0504(5) Uani d . 1
C C14 0.38614(11) 0.4624(2) 0.30374(16) 0.0605(6) Uani d . 1
H H14A 0.4288 0.4474 0.2940 0.073 Uiso calc R 1
H H14B 0.3596 0.3847 0.2860 0.073 Uiso calc R 1
C C15 0.40001(14) 0.4921(3) 0.41240(17) 0.0838(8) Uani d . 1
H H15A 0.4255 0.5698 0.4300 0.126 Uiso calc R 1
H H15B 0.4255 0.4237 0.4532 0.126 Uiso calc R 1
H H15C 0.3579 0.5016 0.4233 0.126 Uiso calc R 1
C C16 0.38779(11) 0.6895(2) 0.24180(18) 0.0658(6) Uani d . 1
H H16A 0.4253 0.6924 0.3052 0.079 Uiso calc R 1
H H16B 0.3586 0.7618 0.2392 0.079 Uiso calc R 1
C C17 0.41472(13) 0.6982(3) 0.1561(2) 0.0820(8) Uani d . 1
H H17A 0.4412 0.6238 0.1562 0.123 Uiso calc R 1
H H17B 0.4425 0.7729 0.1645 0.123 Uiso calc R 1
H H17C 0.3774 0.7034 0.0937 0.123 Uiso calc R 1
O O1 0.47048(7) 0.25917(14) 0.09591(13) 0.0676(4) Uani d . 1
O O2 0.46851(8) 0.04115(14) 0.11749(13) 0.0715(5) Uani d . 1
O O3 0.11796(7) 0.44018(16) 0.10856(12) 0.0705(5) Uani d . 1
O O4 0.17249(7) 0.62320(14) 0.10505(11) 0.0634(4) Uani d . 1
O O5 0.25015(9) 0.77286(16) 0.11528(14) 0.0801(5) Uani d . 1

loop_
_atom_site_aniso_label
_atom_site_aniso_U_11
_atom_site_aniso_U_22
_atom_site_aniso_U_33
_atom_site_aniso_U_12
_atom_site_aniso_U_13
_atom_site_aniso_U_23
C1 0.0493(12) 0.0696(15) 0.0853(16) 0.0149(10) 0.0290(11) -0.0041(12)
C2 0.0536(11) 0.0480(11) 0.0537(12) 0.0170(8) 0.0218(9) 0.0052(8)
C3 0.0421(10) 0.0482(11) 0.0507(11) 0.0013(8) 0.0187(8) -0.0029(8)
C4 0.0471(10) 0.0379(9) 0.0511(10) 0.0024(7) 0.0211(8) -0.0017(8)
C5 0.0428(9) 0.0453(10) 0.0415(9) 0.0049(7) 0.0154(7) -0.0010(7)
C6 0.0573(12) 0.0476(11) 0.0610(12) -0.0037(9) 0.0299(10) 0.0008(9)
C7 0.0740(14) 0.0411(11) 0.0748(15) 0.0077(10) 0.0349(12) 0.0074(9)
C8 0.0406(9) 0.0532(11) 0.0458(10) 0.0015(8) 0.0179(8) -0.0013(8)
C9 0.0384(9) 0.0549(11) 0.0479(11) 0.0094(8) 0.0167(8) 0.0004(8)
C10 0.0458(11) 0.0692(14) 0.0491(11) 0.0145(9) 0.0183(9) -0.0020(9)
C11 0.0581(12) 0.0594(14) 0.0594(13) 0.0171(10) 0.0246(10) 0.0021(10)
C12 0.0488(11) 0.0499(11) 0.0541(11) 0.0133(8) 0.0247(9) 0.0003(8)
C13 0.0469(10) 0.0512(11) 0.0536(11) 0.0072(8) 0.0186(9) -0.0081(9)
C14 0.0531(12) 0.0655(14) 0.0554(12) 0.0083(10) 0.0098(9) -0.0047(10)
C15 0.0821(17) 0.102(2) 0.0558(14) 0.0153(15) 0.0102(12) -0.0097(13)
C16 0.0587(12) 0.0553(13) 0.0827(16) 0.0017(10) 0.0240(11) -0.0093(11)
C17 0.0752(16) 0.0712(16) 0.111(2) 0.0034(13) 0.0475(15) 0.0022(14)
O1 0.0496(8) 0.0570(9) 0.1072(13) 0.0041(7) 0.0412(8) -0.0038(8)
O2 0.0639(9) 0.0612(10) 0.0965(12) 0.0269(7) 0.0372(9) 0.0110(8)
O3 0.0409(8) 0.0901(12) 0.0817(11) 0.0092(7) 0.0231(7) -0.0024(8)
O4 0.0519(8) 0.0672(10) 0.0702(10) 0.0235(7) 0.0204(7) 0.0069(7)
O5 0.0864(12) 0.0522(10) 0.1033(13) 0.0185(8) 0.0353(10) 0.0146(9)

loop_
_atom_type_symbol
_atom_type_description
_atom_type_scat_dispersion_real
_atom_type_scat_dispersion_imag
_atom_type_scat_source
C C 0.0033 0.0016 'International Tables Vol C Tables 4.2.6.8 and 6.1.1.4'
H H 0.0000 0.0000 'International Tables Vol C Tables 4.2.6.8 and 6.1.1.4'
O O 0.0106 0.0060 'International Tables Vol C Tables 4.2.6.8 and 6.1.1.4'

loop_
_geom_angle_atom_site_label_1
_geom_angle_atom_site_label_2
_geom_angle_atom_site_label_3
_geom_angle
O1 C1 O2 108.05(15)
O1 C1 H1A 110.1
O2 C1 H1A 110.1
O1 C1 H1B 110.1
O2 C1 H1B 110.1
H1A C1 H1B 108.4
C7 C2 O2 128.63(18)
C7 C2 C3 121.59(17)
O2 C2 C3 109.76(17)
C4 C3 O1 127.80(17)
C4 C3 C2 122.26(17)
O1 C3 C2 109.93(16)
C3 C4 C5 117.56(17)
C3 C4 H4 121.2
C5 C4 H4 121.2
C6 C5 C4 119.11(16)
C6 C5 C8 118.51(16)
C4 C5 C8 122.32(16)
C5 C6 C7 122.52(18)
C5 C6 H6 118.7
C7 C6 H6 118.7
C2 C7 C6 116.86(18)
C2 C7 H7 121.6
C6 C7 H7 121.6
C9 C8 C5 131.29(18)
C9 C8 H8 114.4
C5 C8 H8 114.4
C8 C9 C12 136.01(17)
C8 C9 C10 117.51(18)
C12 C9 C10 105.64(16)
O3 C10 O4 120.93(18)
O3 C10 C9 131.1(2)
O4 C10 C9 107.97(17)
O5 C11 O4 119.41(19)
O5 C11 C12 132.9(2)
O4 C11 C12 107.52(18)
C13 C12 C9 130.89(18)
C13 C12 C11 122.39(18)
C9 C12 C11 105.27(16)
C13 C12 H12 93.9
C9 C12 H12 93.9
C11 C12 H12 93.9
C12 C13 C16 122.31(18)
C12 C13 C14 121.92(18)
C16 C13 C14 115.75(17)
C13 C14 C15 112.49(19)
C13 C14 H14A 109.1
C15 C14 H14A 109.1
C13 C14 H14B 109.1
C15 C14 H14B 109.1
H14A C14 H14B 107.8
C14 C15 H15A 109.5
C14 C15 H15B 109.5
H15A C15 H15B 109.5
C14 C15 H15C 109.5
H15A C15 H15C 109.5
H15B C15 H15C 109.5
C13 C16 C17 110.73(18)
C13 C16 H16A 109.5
C17 C16 H16A 109.5
C13 C16 H16B 109.5
C17 C16 H16B 109.5
H16A C16 H16B 108.1
C16 C17 H17A 109.5
C16 C17 H17B 109.5
H17A C17 H17B 109.5
C16 C17 H17C 109.5
H17A C17 H17C 109.5
H17B C17 H17C 109.5
C3 O1 C1 105.95(15)
C2 O2 C1 106.10(15)
C10 O4 C11 110.78(15)

loop_
_geom_bond_atom_site_label_1
_geom_bond_atom_site_label_2
_geom_bond_distance
C1 O1 1.427(2)
C1 O2 1.427(3)
C1 H1A 0.9700
C1 H1B 0.9700
C2 C7 1.364(3)
C2 O2 1.368(2)
C2 C3 1.381(3)
C3 C4 1.366(2)
C3 O1 1.369(2)
C4 C5 1.408(2)
C4 H4 0.9300
C5 C6 1.391(3)
C5 C8 1.453(2)
C6 C7 1.391(3)
C6 H6 0.9300
C7 H7 0.9300
C8 C9 1.341(3)
C8 H8 0.9300
C9 C12 1.466(3)
C9 C10 1.485(2)
C10 O3 1.189(2)
C10 O4 1.392(3)
C11 O5 1.187(3)
C11 O4 1.400(3)
C11 C12 1.492(3)
C12 C13 1.348(3)
C12 H12 0.9800
C13 C16 1.502(3)
C13 C14 1.504(3)
C14 C15 1.505(3)
C14 H14A 0.9700
C14 H14B 0.9700
C15 H15A 0.9600
C15 H15B 0.9600
C15 H15C 0.9600
C16 C17 1.521(3)
C16 H16A 0.9700
C16 H16B 0.9700
C17 H17A 0.9600
C17 H17B 0.9600
C17 H17C 0.9600

loop_
_geom_torsion_atom_site_label_1
_geom_torsion_atom_site_label_2
_geom_torsion_atom_site_label_3
_geom_torsion_atom_site_label_4
_geom_torsion
C7 C2 C3 C4 2.3(3)
O2 C2 C3 C4 -179.03(17)
C7 C2 C3 O1 -178.17(19)
O2 C2 C3 O1 0.5(2)
O1 C3 C4 C5 -179.23(18)
C2 C3 C4 C5 0.2(3)
C3 C4 C5 C6 -2.7(3)
C3 C4 C5 C8 -179.70(17)
C4 C5 C6 C7 2.8(3)
C8 C5 C6 C7 179.99(19)
O2 C2 C7 C6 179.5(2)
C3 C2 C7 C6 -2.2(3)
C5 C6 C7 C2 -0.4(3)
C6 C5 C8 C9 163.7(2)
C4 C5 C8 C9 -19.3(3)
C5 C8 C9 C12 -3.8(4)
C5 C8 C9 C10 164.00(18)
C8 C9 C10 O3 20.8(3)
C12 C9 C10 O3 -168.0(2)
C8 C9 C10 O4 -157.82(17)
C12 C9 C10 O4 13.4(2)
C8 C9 C12 C13 -41.9(4)
C10 C9 C12 C13 149.4(2)
C8 C9 C12 C11 152.0(2)
C10 C9 C12 C11 -16.76(19)
O5 C11 C12 C13 22.6(4)
O4 C11 C12 C13 -152.96(18)
O5 C11 C12 C9 -169.8(2)
O4 C11 C12 C9 14.7(2)
C9 C12 C13 C16 174.36(18)
C11 C12 C13 C16 -21.5(3)
C9 C12 C13 C14 -4.3(3)
C11 C12 C13 C14 159.83(18)
C12 C13 C14 C15 -113.0(2)
C16 C13 C14 C15 68.3(2)
C12 C13 C16 C17 -78.3(2)
C14 C13 C16 C17 100.4(2)
C4 C3 O1 C1 -178.1(2)
C2 C3 O1 C1 2.4(2)
O2 C1 O1 C3 -4.3(2)
C7 C2 O2 C1 175.4(2)
C3 C2 O2 C1 -3.1(2)
O1 C1 O2 C2 4.6(2)
O3 C10 O4 C11 176.97(18)
C9 C10 O4 C11 -4.2(2)
O5 C11 O4 C10 177.19(19)
C12 C11 O4 C10 -6.6(2)

loop_
_cod_related_entry_id
_cod_related_entry_database
_cod_related_entry_code
1 ChemSpider 30655264
